data_7009583
loop_
_publ_author_name
'Ang, How Ghee'
'Ang, Siau Gek'
'Wang, Xiao'

_publ_section_title
;
 Formation of new cluster derivatives of triphospholene via ligand
 substitution and cleavage of P--P bond(s)
;
_journal_issue 19
_journal_name_full 'Journal of the Chemical Society, Dalton Transactions'
_journal_page_first 3429
_journal_paper_doi 10.1039/b002140g
_journal_year 2000
_chemical_formula_sum 'C42 H25 O10 Os3 P3'
_chemical_formula_weight 1353.13
_chemical_name_systematic
; 
 ? 
;
_space_group_IT_number 14
_symmetry_cell_setting monoclinic
_symmetry_space_group_name_Hall '-P 2yn'
_symmetry_space_group_name_H-M 'P 1 21/n 1'
_atom_sites_solution_hydrogens geom
_atom_sites_solution_primary direct
_atom_sites_solution_secondary difmap
_audit_creation_method SHELXL
_cell_angle_alpha 90.00
_cell_angle_beta 90.030(11)
_cell_angle_gamma 90.00
_cell_formula_units_Z 4
_cell_length_a 12.195(2)
_cell_length_b 18.653(2)
_cell_length_c 18.832(2)
_cell_measurement_temperature 293(2)
_cell_volume 4283.8(10)
_computing_cell_refinement 'Siemens XSCANS'
_computing_data_collection 'Siemens XSCANS'
_computing_data_reduction 'Siemens SHELXTL'
_computing_molecular_graphics 'Siemens SHELXTL'
_computing_publication_material 'Siemens SHELXTL'
_computing_structure_refinement 'SHELXL-93 (Sheldrick, 1993)'
_computing_structure_solution 'SHELXS-86 (Sheldrick, 1990)'
_diffrn_ambient_temperature 293(2)
_diffrn_measurement_device 'Siemens P4'
_diffrn_measurement_method '\w scans'
_diffrn_radiation_monochromator graphite
_diffrn_radiation_source 'fine-focus sealed tube'
_diffrn_radiation_type MoK\a
_diffrn_radiation_wavelength 0.71073
_diffrn_reflns_av_R_equivalents 0.0425
_diffrn_reflns_av_sigmaI/netI 0.0460
_diffrn_reflns_limit_h_max 14
_diffrn_reflns_limit_h_min -16
_diffrn_reflns_limit_k_max 25
_diffrn_reflns_limit_k_min -22
_diffrn_reflns_limit_l_max 21
_diffrn_reflns_limit_l_min -25
_diffrn_reflns_number 27323
_diffrn_reflns_theta_max 29.28
_diffrn_reflns_theta_min 1.99
_exptl_absorpt_coefficient_mu 9.044
_exptl_absorpt_correction_type semiempirical
_exptl_crystal_density_diffrn 2.098
_exptl_crystal_F_000 2520
_exptl_crystal_size_max 0.39
_exptl_crystal_size_mid 0.20
_exptl_crystal_size_min 0.14
_refine_diff_density_max 1.964
_refine_diff_density_min -1.242
_refine_diff_density_rms 0.148
_refine_ls_extinction_method none
_refine_ls_goodness_of_fit_all 1.023
_refine_ls_goodness_of_fit_obs 1.038
_refine_ls_matrix_type full
_refine_ls_number_parameters 523
_refine_ls_number_reflns 10546
_refine_ls_number_restraints 0
_refine_ls_restrained_S_all 1.023
_refine_ls_restrained_S_obs 1.038
_refine_ls_R_factor_all 0.0480
_refine_ls_R_factor_obs 0.0322
_refine_ls_shift/esd_max 0.004
_refine_ls_shift/esd_mean 0.000
_refine_ls_structure_factor_coef Fsqd
_refine_ls_weighting_details 'w=1/[\s^2^(Fo^2^)+(0.0355P)^2^+4.4892P] where P=(Fo^2^+2Fc^2^)/3'
_refine_ls_weighting_scheme calc
_refine_ls_wR_factor_all 0.0809
_refine_ls_wR_factor_obs 0.0727
_reflns_number_observed 8371
_reflns_number_total 10546
_reflns_observed_criterion >2sigma(I)
_cod_data_source_file b002140g.txt
_cod_data_source_block cluster2
_cod_depositor_comments
;
The following automatic conversions were performed:
'_symmetry_cell_setting' value 'Monoclinic' changed to 'monoclinic'
according to '/home/saulius/struct/CIF-dictionaries/cif_core.dic'
dictionary named 'cif_core.dic' version 2.4.1 from 2010-06-29.

Automatic conversion script
Id: cif_fix_enum 1527 2010-12-29 10:47:43Z saulius 

The following automatic conversions were performed:

'_refine_ls_weighting_scheme' value 'calc
w=1/[\s^2^(Fo^2^)+(0.0355P)^2^+4.4892P] where P=(Fo^2^+2Fc^2^)/3' was
changed to 'calc'. New tag '_refine_ls_weighting_details' was
created. The value of the new tag was set to
'w=1/[\s^2^(Fo^2^)+(0.0355P)^2^+4.4892P] where P=(Fo^2^+2Fc^2^)/3'.

Automatic conversion script
Id: cif_fix_values 3143 2015-03-26 13:38:13Z robertas 
;
_cod_original_sg_symbol_H-M P2(1)/n
_cod_database_code 7009583

loop_
_symmetry_equiv_pos_as_xyz
'x, y, z'
'-x+1/2, y+1/2, -z+1/2'
'-x, -y, -z'
'x-1/2, -y-1/2, z-1/2'

loop_
_atom_site_aniso_label
_atom_site_aniso_U_11
_atom_site_aniso_U_22
_atom_site_aniso_U_33
_atom_site_aniso_U_23
_atom_site_aniso_U_13
_atom_site_aniso_U_12
Os1 0.03753(11) 0.03258(10) 0.03118(10) 0.00195(7) 0.00085(8) 0.00291(8)
C11 0.067(4) 0.050(4) 0.042(3) 0.011(3) 0.001(3) 0.008(3)
O11 0.123(5) 0.074(3) 0.069(3) 0.034(3) -0.018(3) 0.006(3)
C12 0.054(4) 0.054(4) 0.038(3) 0.001(3) -0.004(3) -0.004(3)
O12 0.063(3) 0.100(4) 0.060(3) -0.013(3) -0.011(2) -0.020(3)
C13 0.046(3) 0.041(3) 0.042(3) 0.003(2) 0.004(2) 0.003(3)
O13 0.053(3) 0.050(3) 0.084(3) -0.011(2) 0.003(2) -0.009(2)
Os2 0.03721(12) 0.03597(11) 0.04335(12) -0.00601(8) 0.00561(9) -0.00161(8)
C21 0.047(3) 0.039(3) 0.039(3) 0.003(2) 0.004(2) -0.003(2)
O21 0.057(3) 0.051(2) 0.053(2) -0.002(2) -0.002(2) -0.012(2)
C22 0.067(4) 0.063(4) 0.058(4) -0.021(3) 0.023(3) -0.029(3)
O22 0.110(5) 0.134(6) 0.080(4) -0.046(4) 0.050(4) -0.058(4)
C23 0.053(4) 0.049(3) 0.055(3) -0.008(3) 0.008(3) -0.007(3)
O23 0.051(3) 0.064(3) 0.095(4) -0.016(3) 0.001(2) -0.017(2)
C24 0.039(3) 0.041(3) 0.074(4) -0.006(3) -0.004(3) -0.004(2)
O24 0.065(3) 0.056(3) 0.116(4) 0.009(3) -0.019(3) 0.010(2)
Os3 0.04191(12) 0.03380(11) 0.02940(10) 0.00015(7) 0.00125(8) -0.00312(8)
C31 0.058(4) 0.042(3) 0.032(3) 0.001(2) -0.011(2) 0.003(3)
O31 0.060(3) 0.050(2) 0.070(3) -0.009(2) -0.025(2) 0.001(2)
C32 0.104(6) 0.083(5) 0.040(3) -0.003(3) 0.014(4) -0.033(5)
O32 0.237(9) 0.148(7) 0.049(3) 0.013(4) 0.042(4) -0.077(7)
C33 0.045(3) 0.046(3) 0.052(3) -0.001(3) -0.001(3) 0.000(3)
O33 0.052(3) 0.052(3) 0.103(4) -0.005(3) -0.020(3) -0.011(2)
P1 0.0388(7) 0.0312(6) 0.0311(6) -0.0004(5) -0.0003(5) 0.0014(5)
C101 0.063(4) 0.037(3) 0.038(3) 0.003(2) 0.015(3) 0.010(3)
C102 0.068(5) 0.056(4) 0.072(4) 0.009(3) 0.021(4) 0.004(3)
C103 0.090(6) 0.078(6) 0.103(7) 0.027(5) 0.048(5) 0.002(5)
C104 0.137(9) 0.078(6) 0.064(5) 0.024(4) 0.046(6) 0.021(6)
C105 0.122(8) 0.074(5) 0.044(4) 0.011(3) 0.005(4) 0.006(5)
C106 0.087(5) 0.063(4) 0.044(3) 0.009(3) 0.009(3) 0.005(4)
P2 0.0355(7) 0.0305(6) 0.0441(7) -0.0044(5) -0.0031(6) -0.0009(5)
C201 0.037(3) 0.035(3) 0.067(4) -0.004(3) 0.005(3) 0.002(2)
C202 0.039(3) 0.058(4) 0.103(5) -0.014(4) -0.017(3) 0.003(3)
C203 0.038(4) 0.071(5) 0.163(9) 0.010(6) -0.016(5) 0.009(4)
C204 0.066(6) 0.068(5) 0.162(10) -0.005(6) 0.028(6) 0.029(4)
C205 0.105(7) 0.059(5) 0.106(6) -0.008(4) 0.036(6) 0.030(5)
C206 0.064(4) 0.049(4) 0.065(4) -0.003(3) 0.005(3) 0.014(3)
P3 0.0410(7) 0.0288(6) 0.0317(6) 0.0001(5) -0.0079(5) 0.0003(5)
C301 0.058(4) 0.036(3) 0.045(3) 0.005(2) -0.016(3) -0.001(2)
C302 0.052(4) 0.045(3) 0.066(4) 0.008(3) -0.014(3) 0.001(3)
C303 0.084(6) 0.039(3) 0.111(6) 0.010(4) -0.041(5) 0.007(3)
C304 0.140(9) 0.053(5) 0.113(7) 0.017(5) -0.078(7) 0.009(5)
C305 0.204(12) 0.082(6) 0.068(5) 0.013(5) -0.074(7) 0.012(7)
C306 0.134(7) 0.050(4) 0.051(4) -0.006(3) -0.038(4) 0.018(4)
C4 0.038(3) 0.030(2) 0.038(3) -0.006(2) -0.003(2) 0.000(2)
C401 0.049(3) 0.027(2) 0.049(3) -0.002(2) -0.010(2) -0.003(2)
C402 0.068(4) 0.040(3) 0.065(4) -0.009(3) -0.006(3) 0.003(3)
C403 0.093(6) 0.041(4) 0.094(5) -0.019(4) -0.023(5) 0.005(4)
C404 0.087(6) 0.041(4) 0.118(7) 0.016(4) -0.035(5) -0.009(4)
C405 0.082(5) 0.044(4) 0.090(5) 0.018(4) -0.013(4) -0.014(3)
C406 0.060(4) 0.043(3) 0.062(4) 0.008(3) -0.008(3) -0.005(3)
C5 0.042(3) 0.033(3) 0.037(3) -0.006(2) -0.002(2) 0.001(2)
C501 0.056(3) 0.036(3) 0.034(3) -0.005(2) -0.009(2) 0.005(2)
C502 0.069(5) 0.071(4) 0.047(3) -0.020(3) -0.004(3) 0.009(4)
C503 0.101(7) 0.094(6) 0.039(3) -0.017(4) -0.003(4) 0.019(5)
C504 0.104(7) 0.081(6) 0.057(4) -0.016(4) -0.029(4) -0.012(5)
C505 0.073(5) 0.078(5) 0.064(4) -0.003(4) -0.024(4) -0.022(4)
C506 0.063(4) 0.053(4) 0.051(3) -0.004(3) -0.010(3) -0.013(3)

loop_
_atom_site_label
_atom_site_type_symbol
_atom_site_fract_x
_atom_site_fract_y
_atom_site_fract_z
_atom_site_U_iso_or_equiv
_atom_site_thermal_displace_type
_atom_site_occupancy
_atom_site_calc_flag
_atom_site_refinement_flags
_atom_site_disorder_group
Os1 Os 0.03800(2) 0.601410(10) 0.244255(10) 0.03377(6) Uani 1 d . .
C11 C 0.0627(6) 0.5343(3) 0.3167(3) 0.0534(15) Uani 1 d . .
O11 O 0.0776(5) 0.4938(3) 0.3614(3) 0.089(2) Uani 1 d . .
C12 C 0.1653(5) 0.6526(3) 0.2789(3) 0.0487(14) Uani 1 d . .
O12 O 0.2400(4) 0.6799(3) 0.3038(3) 0.0743(14) Uani 1 d . .
C13 C -0.0825(5) 0.5419(3) 0.2088(3) 0.0432(12) Uani 1 d . .
O13 O -0.1525(4) 0.5063(2) 0.1936(3) 0.0620(12) Uani 1 d . .
Os2 Os 0.17233(2) 0.559605(11) 0.126017(11) 0.03884(6) Uani 1 d . .
C21 C 0.0518(5) 0.5003(3) 0.0925(3) 0.0418(12) Uani 1 d . .
O21 O -0.0122(4) 0.4622(2) 0.0707(2) 0.0534(10) Uani 1 d . .
C22 C 0.2381(6) 0.5510(4) 0.0346(4) 0.063(2) Uani 1 d . .
O22 O 0.2788(5) 0.5442(4) -0.0195(3) 0.108(2) Uani 1 d . .
C23 C 0.2906(5) 0.6240(3) 0.1543(3) 0.0522(15) Uani 1 d . .
O23 O 0.3653(4) 0.6564(3) 0.1674(3) 0.0699(13) Uani 1 d . .
C24 C 0.2311(5) 0.4823(3) 0.1806(4) 0.0512(14) Uani 1 d . .
O24 O 0.2617(4) 0.4367(3) 0.2159(3) 0.079(2) Uani 1 d . .
Os3 Os 0.03831(2) 0.685892(11) 0.115553(10) 0.03504(6) Uani 1 d . .
C31 C -0.0757(5) 0.6264(3) 0.0744(3) 0.0444(13) Uani 1 d . .
O31 O -0.1444(4) 0.5954(2) 0.0474(2) 0.0600(11) Uani 1 d . .
C32 C 0.0781(7) 0.7181(4) 0.0247(3) 0.076(2) Uani 1 d . .
O32 O 0.1061(8) 0.7374(4) -0.0300(3) 0.145(3) Uani 1 d . .
C33 C 0.1505(5) 0.7453(3) 0.1581(3) 0.0475(13) Uani 1 d . .
O33 O 0.2135(4) 0.7846(2) 0.1805(3) 0.0688(13) Uani 1 d . .
P1 P -0.09300(11) 0.67846(7) 0.29271(7) 0.0337(3) Uani 1 d . .
C101 C -0.1518(5) 0.6483(3) 0.3765(3) 0.0460(13) Uani 1 d . .
C102 C -0.2608(6) 0.6290(4) 0.3827(4) 0.065(2) Uani 1 d . .
H10A H -0.3075(6) 0.6332(4) 0.3438(4) 0.078 Uiso 1 calc R .
C103 C -0.3010(8) 0.6033(5) 0.4475(5) 0.090(3) Uani 1 d . .
H10B H -0.3742(8) 0.5900(5) 0.4517(5) 0.108 Uiso 1 calc R .
C104 C -0.2322(9) 0.5979(5) 0.5042(4) 0.093(3) Uani 1 d . .
H10C H -0.2591(9) 0.5818(5) 0.5476(4) 0.112 Uiso 1 calc R .
C105 C -0.1249(9) 0.6157(4) 0.4982(4) 0.080(2) Uani 1 d . .
H10D H -0.0788(9) 0.6118(4) 0.5374(4) 0.096 Uiso 1 calc R .
C106 C -0.0842(7) 0.6396(4) 0.4346(3) 0.064(2) Uani 1 d . .
H10E H -0.0099(7) 0.6501(4) 0.4306(3) 0.077 Uiso 1 calc R .
P2 P -0.22190(11) 0.68863(7) 0.21092(7) 0.0367(3) Uani 1 d . .
C201 C -0.3289(5) 0.7499(3) 0.2408(3) 0.0463(13) Uani 1 d . .
C202 C -0.4176(5) 0.7563(4) 0.1930(4) 0.067(2) Uani 1 d . .
H20A H -0.4193(5) 0.7288(4) 0.1519(4) 0.080 Uiso 1 calc R .
C203 C -0.5013(6) 0.8033(5) 0.2075(6) 0.090(3) Uani 1 d . .
H20B H -0.5578(6) 0.8090(5) 0.1749(6) 0.108 Uiso 1 calc R .
C204 C -0.5028(8) 0.8417(5) 0.2692(6) 0.099(3) Uani 1 d . .
H20C H -0.5610(8) 0.8725(5) 0.2790(6) 0.118 Uiso 1 calc R .
C205 C -0.4170(8) 0.8347(4) 0.3173(5) 0.090(3) Uani 1 d . .
H20D H -0.4180(8) 0.8607(4) 0.3594(5) 0.108 Uiso 1 calc R .
C206 C -0.3308(6) 0.7896(3) 0.3032(4) 0.059(2) Uani 1 d . .
H20E H -0.2734(6) 0.7857(3) 0.3355(4) 0.071 Uiso 1 calc R .
P3 P -0.09843(11) 0.76058(7) 0.16128(6) 0.0338(3) Uani 1 d . .
C301 C -0.1779(5) 0.8208(3) 0.1048(3) 0.0462(13) Uani 1 d . .
C302 C -0.2408(5) 0.8763(3) 0.1327(4) 0.054(2) Uani 1 d . .
H30A H -0.2412(5) 0.8841(3) 0.1815(4) 0.065 Uiso 1 calc R .
C303 C -0.3027(7) 0.9200(4) 0.0889(5) 0.078(2) Uani 1 d . .
H30B H -0.3438(7) 0.9574(4) 0.1079(5) 0.094 Uiso 1 calc R .
C304 C -0.3029(9) 0.9075(5) 0.0167(5) 0.102(3) Uani 1 d . .
H30C H -0.3439(9) 0.9367(5) -0.0132(5) 0.123 Uiso 1 calc R .
C305 C -0.2436(10) 0.8528(5) -0.0105(5) 0.118(4) Uani 1 d . .
H30D H -0.2451(10) 0.8446(5) -0.0592(5) 0.142 Uiso 1 calc R .
C306 C -0.1802(8) 0.8087(4) 0.0328(4) 0.079(2) Uani 1 d . .
H30E H -0.1398(8) 0.7713(4) 0.0132(4) 0.094 Uiso 1 calc R .
C4 C -0.0584(4) 0.8123(3) 0.2411(3) 0.0356(11) Uani 1 d . .
C401 C -0.0300(5) 0.8897(3) 0.2327(3) 0.0416(12) Uani 1 d . .
C402 C -0.0661(6) 0.9392(3) 0.2834(4) 0.058(2) Uani 1 d . .
H40A H -0.1041(6) 0.9234(3) 0.3232(4) 0.069 Uiso 1 calc R .
C403 C -0.0454(7) 1.0115(4) 0.2743(5) 0.076(2) Uani 1 d . .
H40B H -0.0696(7) 1.0438(4) 0.3085(5) 0.091 Uiso 1 calc R .
C404 C 0.0100(7) 1.0367(4) 0.2160(5) 0.082(3) Uani 1 d . .
H40C H 0.0230(7) 1.0855(4) 0.2105(5) 0.099 Uiso 1 calc R .
C405 C 0.0462(7) 0.9884(4) 0.1657(4) 0.072(2) Uani 1 d . .
H40D H 0.0848(7) 1.0046(4) 0.1263(4) 0.086 Uiso 1 calc R .
C406 C 0.0250(5) 0.9151(3) 0.1739(3) 0.055(2) Uani 1 d . .
H40E H 0.0483(5) 0.8831(3) 0.1392(3) 0.066 Uiso 1 calc R .
C5 C -0.0527(4) 0.7743(3) 0.3014(3) 0.0373(11) Uani 1 d . .
C501 C -0.0016(5) 0.7999(3) 0.3692(3) 0.0419(12) Uani 1 d . .
C502 C -0.0624(6) 0.8070(4) 0.4311(3) 0.062(2) Uani 1 d . .
H50A H -0.1365(6) 0.7953(4) 0.4315(3) 0.075 Uiso 1 calc R .
C503 C -0.0113(8) 0.8317(5) 0.4924(4) 0.078(2) Uani 1 d . .
H50B H -0.0521(8) 0.8374(5) 0.5338(4) 0.094 Uiso 1 calc R .
C504 C 0.0983(8) 0.8478(4) 0.4928(4) 0.081(2) Uani 1 d . .
H50C H 0.1318(8) 0.8635(4) 0.5343(4) 0.097 Uiso 1 calc R .
C505 C 0.1579(7) 0.8406(4) 0.4324(4) 0.072(2) Uani 1 d . .
H50D H 0.2324(7) 0.8513(4) 0.4328(4) 0.086 Uiso 1 calc R .
C506 C 0.1089(6) 0.8176(3) 0.3703(3) 0.055(2) Uani 1 d . .
H50E H 0.1502(6) 0.8140(3) 0.3290(3) 0.067 Uiso 1 calc R .

loop_
_atom_type_symbol
_atom_type_description
_atom_type_scat_dispersion_real
_atom_type_scat_dispersion_imag
_atom_type_scat_source
C C 0.0033 0.0016 'International Tables Vol C Tables 4.2.6.8 and 6.1.1.4'
H H 0.0000 0.0000 'International Tables Vol C Tables 4.2.6.8 and 6.1.1.4'
O O 0.0106 0.0060 'International Tables Vol C Tables 4.2.6.8 and 6.1.1.4'
P P 0.1023 0.0942 'International Tables Vol C Tables 4.2.6.8 and 6.1.1.4'
Os Os -1.2165 7.6030 'International Tables Vol C Tables 4.2.6.8 and 6.1.1.4'

loop_
_geom_angle_atom_site_label_1
_geom_angle_atom_site_label_2
_geom_angle_atom_site_label_3
_geom_angle
_geom_angle_site_symmetry_1
_geom_angle_site_symmetry_3
_geom_angle_publ_flag
C11 Os1 C12 87.5(3) . . ?
C11 Os1 C13 89.4(3) . . ?
C12 Os1 C13 174.8(2) . . ?
C11 Os1 P1 103.7(2) . . ?
C12 Os1 P1 96.5(2) . . ?
C13 Os1 P1 88.2(2) . . ?
C11 Os1 Os2 106.9(2) . . ?
C12 Os1 Os2 86.4(2) . . ?
C13 Os1 Os2 90.6(2) . . ?
P1 Os1 Os2 149.37(3) . . ?
C11 Os1 Os3 166.7(2) . . ?
C12 Os1 Os3 90.7(2) . . ?
C13 Os1 Os3 91.4(2) . . ?
P1 Os1 Os3 89.62(3) . . ?
Os2 Os1 Os3 59.814(10) . . ?
O11 C11 Os1 179.4(6) . . ?
O12 C12 Os1 175.0(5) . . ?
O13 C13 Os1 174.9(5) . . ?
C22 Os2 C24 105.3(3) . . ?
C22 Os2 C21 88.7(2) . . ?
C24 Os2 C21 91.6(2) . . ?
C22 Os2 C23 89.3(3) . . ?
C24 Os2 C23 92.3(3) . . ?
C21 Os2 C23 175.9(2) . . ?
C22 Os2 Os1 164.4(3) . . ?
C24 Os2 Os1 90.1(2) . . ?
C21 Os2 Os1 88.5(2) . . ?
C23 Os2 Os1 92.5(2) . . ?
C22 Os2 Os3 104.3(2) . . ?
C24 Os2 Os3 150.3(2) . . ?
C21 Os2 Os3 90.8(2) . . ?
C23 Os2 Os3 86.3(2) . . ?
Os1 Os2 Os3 60.406(9) . . ?
O21 C21 Os2 174.4(5) . . ?
O22 C22 Os2 178.1(8) . . ?
O23 C23 Os2 173.2(6) . . ?
O24 C24 Os2 176.2(6) . . ?
C32 Os3 C33 90.6(3) . . ?
C32 Os3 C31 90.2(3) . . ?
C33 Os3 C31 179.0(2) . . ?
C32 Os3 P3 109.3(3) . . ?
C33 Os3 P3 90.6(2) . . ?
C31 Os3 P3 88.7(2) . . ?
C32 Os3 Os2 100.2(3) . . ?
C33 Os3 Os2 92.3(2) . . ?
C31 Os3 Os2 88.1(2) . . ?
P3 Os3 Os2 150.34(3) . . ?
C32 Os3 Os1 159.9(3) . . ?
C33 Os3 Os1 88.1(2) . . ?
C31 Os3 Os1 91.3(2) . . ?
P3 Os3 Os1 90.85(3) . . ?
Os2 Os3 Os1 59.780(10) . . ?
O31 C31 Os3 175.3(5) . . ?
O32 C32 Os3 177.6(9) . . ?
O33 C33 Os3 174.9(5) . . ?
C101 P1 C5 108.9(2) . . ?
C101 P1 P2 110.5(2) . . ?
C5 P1 P2 99.6(2) . . ?
C101 P1 Os1 114.7(2) . . ?
C5 P1 Os1 116.4(2) . . ?
P2 P1 Os1 105.50(6) . . ?
C106 C101 C102 118.5(6) . . ?
C106 C101 P1 119.2(5) . . ?
C102 C101 P1 122.2(5) . . ?
C101 C102 C103 120.0(8) . . ?
C104 C103 C102 119.6(8) . . ?
C105 C104 C103 120.7(7) . . ?
C104 C105 C106 120.2(8) . . ?
C105 C106 C101 120.9(8) . . ?
C201 P2 P1 110.3(2) . . ?
C201 P2 P3 103.6(2) . . ?
P1 P2 P3 82.13(7) . . ?
C206 C201 C202 118.7(6) . . ?
C206 C201 P2 127.4(5) . . ?
C202 C201 P2 113.8(5) . . ?
C203 C202 C201 119.8(7) . . ?
C204 C203 C202 121.0(8) . . ?
C203 C204 C205 119.6(7) . . ?
C206 C205 C204 120.6(8) . . ?
C205 C206 C201 120.2(7) . . ?
C301 P3 C4 107.0(2) . . ?
C301 P3 P2 104.9(2) . . ?
C4 P3 P2 98.7(2) . . ?
C301 P3 Os3 122.0(2) . . ?
C4 P3 Os3 114.9(2) . . ?
P2 P3 Os3 106.18(6) . . ?
C306 C301 C302 119.0(6) . . ?
C306 C301 P3 119.0(5) . . ?
C302 C301 P3 122.0(4) . . ?
C303 C302 C301 120.9(7) . . ?
C304 C303 C302 119.2(8) . . ?
C305 C304 C303 120.1(7) . . ?
C304 C305 C306 121.3(8) . . ?
C301 C306 C305 119.4(8) . . ?
C5 C4 C401 126.1(4) . . ?
C5 C4 P3 115.2(4) . . ?
C401 C4 P3 118.7(4) . . ?
C406 C401 C402 118.4(5) . . ?
C406 C401 C4 121.9(5) . . ?
C402 C401 C4 119.6(5) . . ?
C403 C402 C401 120.1(7) . . ?
C404 C403 C402 121.5(7) . . ?
C403 C404 C405 118.9(7) . . ?
C404 C405 C406 120.2(7) . . ?
C401 C406 C405 120.9(7) . . ?
C4 C5 C501 125.1(5) . . ?
C4 C5 P1 114.8(4) . . ?
C501 C5 P1 119.4(4) . . ?
C502 C501 C506 118.9(5) . . ?
C502 C501 C5 121.6(6) . . ?
C506 C501 C5 119.5(5) . . ?
C501 C502 C503 119.3(7) . . ?
C504 C503 C502 120.8(7) . . ?
C505 C504 C503 119.9(7) . . ?
C504 C505 C506 120.6(7) . . ?
C505 C506 C501 120.4(6) . . ?

loop_
_geom_bond_atom_site_label_1
_geom_bond_atom_site_label_2
_geom_bond_distance
_geom_bond_site_symmetry_2
_geom_bond_publ_flag
Os1 C11 1.876(6) . ?
Os1 C12 1.936(6) . ?
Os1 C13 1.959(6) . ?
Os1 P1 2.3350(13) . ?
Os1 Os2 2.8728(5) . ?
Os1 Os3 2.8909(4) . ?
C11 O11 1.145(7) . ?
C12 O12 1.144(7) . ?
C13 O13 1.118(7) . ?
Os2 C22 1.907(6) . ?
Os2 C24 1.911(7) . ?
Os2 C21 1.944(6) . ?
Os2 C23 1.950(6) . ?
Os2 Os3 2.8738(4) . ?
C21 O21 1.133(6) . ?
C22 O22 1.139(7) . ?
C23 O23 1.121(7) . ?
C24 O24 1.141(7) . ?
Os3 C32 1.877(6) . ?
Os3 C33 1.934(6) . ?
Os3 C31 1.940(6) . ?
Os3 P3 2.3376(14) . ?
C31 O31 1.138(7) . ?
C32 O32 1.143(8) . ?
C33 O33 1.143(7) . ?
P1 C101 1.823(5) . ?
P1 C5 1.861(5) . ?
P1 P2 2.208(2) . ?
C101 C106 1.380(9) . ?
C101 C102 1.382(9) . ?
C102 C103 1.400(10) . ?
C103 C104 1.362(13) . ?
C104 C105 1.354(13) . ?
C105 C106 1.371(9) . ?
P2 C201 1.824(6) . ?
P2 P3 2.223(2) . ?
C201 C206 1.389(8) . ?
C201 C202 1.412(9) . ?
C202 C203 1.373(10) . ?
C203 C204 1.365(13) . ?
C204 C205 1.390(13) . ?
C205 C206 1.372(10) . ?
P3 C301 1.826(5) . ?
P3 C4 1.851(5) . ?
C301 C306 1.374(8) . ?
C301 C302 1.392(9) . ?
C302 C303 1.385(9) . ?
C303 C304 1.378(12) . ?
C304 C305 1.352(14) . ?
C305 C306 1.393(10) . ?
C4 C5 1.341(7) . ?
C4 C401 1.493(7) . ?
C401 C406 1.380(9) . ?
C401 C402 1.397(8) . ?
C402 C403 1.384(9) . ?
C403 C404 1.372(12) . ?
C404 C405 1.380(12) . ?
C405 C406 1.399(9) . ?
C5 C501 1.498(7) . ?
C501 C502 1.387(8) . ?
C501 C506 1.388(9) . ?
C502 C503 1.392(9) . ?
C503 C504 1.369(12) . ?
C504 C505 1.357(11) . ?
C505 C506 1.380(8) . ?

loop_
_geom_torsion_atom_site_label_1
_geom_torsion_atom_site_label_2
_geom_torsion_atom_site_label_3
_geom_torsion_atom_site_label_4
_geom_torsion
_geom_torsion_site_symmetry_1
_geom_torsion_site_symmetry_2
_geom_torsion_site_symmetry_3
_geom_torsion_site_symmetry_4
_geom_torsion_publ_flag
C12 Os1 C11 O11 66.9(626) . . . . ?
C13 Os1 C11 O11 -117.1(626) . . . . ?
P1 Os1 C11 O11 -29.1(627) . . . . ?
Os2 Os1 C11 O11 152.4(626) . . . . ?
Os3 Os1 C11 O11 149.2(619) . . . . ?
C11 Os1 C12 O12 -15.3(66) . . . . ?
C13 Os1 C12 O12 -67.8(76) . . . . ?
P1 Os1 C12 O12 88.2(66) . . . . ?
Os2 Os1 C12 O12 -122.4(66) . . . . ?
Os3 Os1 C12 O12 177.9(1000) . . . . ?
C11 Os1 C13 O13 30.8(57) . . . . ?
C12 Os1 C13 O13 83.2(64) . . . . ?
P1 Os1 C13 O13 -72.9(57) . . . . ?
Os2 Os1 C13 O13 137.7(57) . . . . ?
Os3 Os1 C13 O13 -162.4(57) . . . . ?
C11 Os1 Os2 C22 169.1(7) . . . . ?
C12 Os1 Os2 C22 -104.7(7) . . . . ?
C13 Os1 Os2 C22 79.5(7) . . . . ?
P1 Os1 Os2 C22 -8.0(7) . . . . ?
Os3 Os1 Os2 C22 -11.8(7) . . . . ?
C11 Os1 Os2 C24 -2.5(3) . . . . ?
C12 Os1 Os2 C24 83.7(2) . . . . ?
C13 Os1 Os2 C24 -92.1(2) . . . . ?
P1 Os1 Os2 C24 -179.6(2) . . . . ?
Os3 Os1 Os2 C24 176.6(2) . . . . ?
C11 Os1 Os2 C21 89.1(3) . . . . ?
C12 Os1 Os2 C21 175.3(2) . . . . ?
C13 Os1 Os2 C21 -0.4(2) . . . . ?
P1 Os1 Os2 C21 -87.9(2) . . . . ?
Os3 Os1 Os2 C21 -91.8(2) . . . . ?
C11 Os1 Os2 C23 -94.9(3) . . . . ?
C12 Os1 Os2 C23 -8.6(3) . . . . ?
C13 Os1 Os2 C23 175.6(3) . . . . ?
P1 Os1 Os2 C23 88.1(2) . . . . ?
Os3 Os1 Os2 C23 84.3(2) . . . . ?
C11 Os1 Os2 Os3 -179.1(2) . . . . ?
C12 Os1 Os2 Os3 -92.9(2) . . . . ?
C13 Os1 Os2 Os3 91.3(2) . . . . ?
P1 Os1 Os2 Os3 3.84(7) . . . . ?
Os3 Os1 Os2 Os3 0.0 . . . . ?
C22 Os2 C21 O21 46.2(48) . . . . ?
C24 Os2 C21 O21 -59.2(48) . . . . ?
C23 Os2 C21 O21 106.3(55) . . . . ?
Os1 Os2 C21 O21 -149.2(48) . . . . ?
Os3 Os2 C21 O21 150.4(48) . . . . ?
C24 Os2 C22 O22 3.4(187) . . . . ?
C21 Os2 C22 O22 -88.0(186) . . . . ?
C23 Os2 C22 O22 95.6(186) . . . . ?
Os1 Os2 C22 O22 -167.9(181) . . . . ?
Os3 Os2 C22 O22 -178.5(1000) . . . . ?
C22 Os2 C23 O23 -43.5(51) . . . . ?
C24 Os2 C23 O23 61.9(51) . . . . ?
C21 Os2 C23 O23 -103.6(58) . . . . ?
Os1 Os2 C23 O23 152.1(50) . . . . ?
Os3 Os2 C23 O23 -147.8(51) . . . . ?
C22 Os2 C24 O24 -164.4(81) . . . . ?
C21 Os2 C24 O24 -75.3(82) . . . . ?
C23 Os2 C24 O24 105.7(82) . . . . ?
Os1 Os2 C24 O24 13.2(82) . . . . ?
Os3 Os2 C24 O24 19.2(84) . . . . ?
C22 Os2 Os3 C32 -5.7(3) . . . . ?
C24 Os2 Os3 C32 170.6(4) . . . . ?
C21 Os2 Os3 C32 -94.6(3) . . . . ?
C23 Os2 Os3 C32 82.5(3) . . . . ?
Os1 Os2 Os3 C32 177.5(2) . . . . ?
C22 Os2 Os3 C33 -96.8(3) . . . . ?
C24 Os2 Os3 C33 79.6(4) . . . . ?
C21 Os2 Os3 C33 174.3(2) . . . . ?
C23 Os2 Os3 C33 -8.5(2) . . . . ?
Os1 Os2 Os3 C33 86.5(2) . . . . ?
C22 Os2 Os3 C31 84.2(3) . . . . ?
C24 Os2 Os3 C31 -99.5(4) . . . . ?
C21 Os2 Os3 C31 -4.7(2) . . . . ?
C23 Os2 Os3 C31 172.4(2) . . . . ?
Os1 Os2 Os3 C31 -92.6(2) . . . . ?
C22 Os2 Os3 P3 168.0(2) . . . . ?
C24 Os2 Os3 P3 -15.6(4) . . . . ?
C21 Os2 Os3 P3 79.2(2) . . . . ?
C23 Os2 Os3 P3 -103.7(2) . . . . ?
Os1 Os2 Os3 P3 -8.71(7) . . . . ?
C22 Os2 Os3 Os1 176.7(2) . . . . ?
C24 Os2 Os3 Os1 -6.9(3) . . . . ?
C21 Os2 Os3 Os1 87.9(2) . . . . ?
C23 Os2 Os3 Os1 -95.0(2) . . . . ?
Os1 Os2 Os3 Os1 0.0 . . . . ?
C11 Os1 Os3 C32 -3.6(11) . . . . ?
C12 Os1 Os3 C32 78.3(7) . . . . ?
C13 Os1 Os3 C32 -97.0(7) . . . . ?
P1 Os1 Os3 C32 174.8(7) . . . . ?
Os2 Os1 Os3 C32 -7.1(7) . . . . ?
C11 Os1 Os3 C33 -90.2(9) . . . . ?
C12 Os1 Os3 C33 -8.3(3) . . . . ?
C13 Os1 Os3 C33 176.4(2) . . . . ?
P1 Os1 Os3 C33 88.2(2) . . . . ?
Os2 Os1 Os3 C33 -93.7(2) . . . . ?
C11 Os1 Os3 C31 90.6(9) . . . . ?
C12 Os1 Os3 C31 172.5(2) . . . . ?
C13 Os1 Os3 C31 -2.8(2) . . . . ?
P1 Os1 Os3 C31 -91.0(2) . . . . ?
Os2 Os1 Os3 C31 87.0(2) . . . . ?
C11 Os1 Os3 P3 179.3(9) . . . . ?
C12 Os1 Os3 P3 -98.9(2) . . . . ?
C13 Os1 Os3 P3 85.9(2) . . . . ?
P1 Os1 Os3 P3 -2.34(4) . . . . ?
Os2 Os1 Os3 P3 175.70(3) . . . . ?
C11 Os1 Os3 Os2 3.6(9) . . . . ?
C12 Os1 Os3 Os2 85.4(2) . . . . ?
C13 Os1 Os3 Os2 -89.8(2) . . . . ?
P1 Os1 Os3 Os2 -178.04(3) . . . . ?
Os2 Os1 Os3 Os2 0.0 . . . . ?
C32 Os3 C31 O31 -44.1(65) . . . . ?
C33 Os3 C31 O31 107.7(134) . . . . ?
P3 Os3 C31 O31 65.1(65) . . . . ?
Os2 Os3 C31 O31 -144.4(65) . . . . ?
Os1 Os3 C31 O31 155.9(65) . . . . ?
C33 Os3 C32 O32 44.7(180) . . . . ?
C31 Os3 C32 O32 -135.7(180) . . . . ?
P3 Os3 C32 O32 135.6(180) . . . . ?
Os2 Os3 C32 O32 -47.7(180) . . . . ?
Os1 Os3 C32 O32 -41.4(184) . . . . ?
C32 Os3 C33 O33 52.8(62) . . . . ?
C31 Os3 C33 O33 -99.0(142) . . . . ?
P3 Os3 C33 O33 -56.4(62) . . . . ?
Os2 Os3 C33 O33 153.1(61) . . . . ?
Os1 Os3 C33 O33 -147.2(62) . . . . ?
C11 Os1 P1 C101 -9.3(3) . . . . ?
C12 Os1 P1 C101 -98.2(3) . . . . ?
C13 Os1 P1 C101 79.7(3) . . . . ?
Os2 Os1 P1 C101 167.8(2) . . . . ?
Os3 Os1 P1 C101 171.1(2) . . . . ?
C11 Os1 P1 C5 119.6(3) . . . . ?
C12 Os1 P1 C5 30.6(2) . . . . ?
C13 Os1 P1 C5 -151.5(2) . . . . ?
Os2 Os1 P1 C5 -63.3(2) . . . . ?
Os3 Os1 P1 C5 -60.0(2) . . . . ?
C11 Os1 P1 P2 -131.1(2) . . . . ?
C12 Os1 P1 P2 139.9(2) . . . . ?
C13 Os1 P1 P2 -42.2(2) . . . . ?
Os2 Os1 P1 P2 45.97(10) . . . . ?
Os3 Os1 P1 P2 49.29(6) . . . . ?
C5 P1 C101 C106 -70.7(5) . . . . ?
P2 P1 C101 C106 -179.1(4) . . . . ?
Os1 P1 C101 C106 61.8(5) . . . . ?
C5 P1 C101 C102 113.8(5) . . . . ?
P2 P1 C101 C102 5.4(6) . . . . ?
Os1 P1 C101 C102 -113.7(5) . . . . ?
C106 C101 C102 C103 1.7(10) . . . . ?
P1 C101 C102 C103 177.3(6) . . . . ?
C101 C102 C103 C104 0.5(12) . . . . ?
C102 C103 C104 C105 -1.4(14) . . . . ?
C103 C104 C105 C106 0.0(13) . . . . ?
C104 C105 C106 C101 2.3(12) . . . . ?
C102 C101 C106 C105 -3.1(10) . . . . ?
P1 C101 C106 C105 -178.8(6) . . . . ?
C101 P1 P2 C201 57.1(3) . . . . ?
C5 P1 P2 C201 -57.4(3) . . . . ?
Os1 P1 P2 C201 -178.4(2) . . . . ?
C101 P1 P2 P3 158.8(2) . . . . ?
C5 P1 P2 P3 44.3(2) . . . . ?
Os1 P1 P2 P3 -76.68(6) . . . . ?
P1 P2 C201 C206 3.8(6) . . . . ?
P3 P2 C201 C206 -82.7(6) . . . . ?
P1 P2 C201 C202 -176.7(4) . . . . ?
P3 P2 C201 C202 96.8(5) . . . . ?
C206 C201 C202 C203 2.5(10) . . . . ?
P2 C201 C202 C203 -177.0(6) . . . . ?
C201 C202 C203 C204 -3.0(13) . . . . ?
C202 C203 C204 C205 1.7(14) . . . . ?
C203 C204 C205 C206 0.2(14) . . . . ?
C204 C205 C206 C201 -0.6(12) . . . . ?
C202 C201 C206 C205 -0.7(10) . . . . ?
P2 C201 C206 C205 178.7(6) . . . . ?
C201 P2 P3 C301 -46.5(3) . . . . ?
P1 P2 P3 C301 -155.7(2) . . . . ?
C201 P2 P3 C4 63.8(3) . . . . ?
P1 P2 P3 C4 -45.4(2) . . . . ?
C201 P2 P3 Os3 -177.0(2) . . . . ?
P1 P2 P3 Os3 73.90(6) . . . . ?
C32 Os3 P3 C301 16.9(3) . . . . ?
C33 Os3 P3 C301 107.8(3) . . . . ?
C31 Os3 P3 C301 -72.9(3) . . . . ?
Os2 Os3 P3 C301 -156.6(2) . . . . ?
Os1 Os3 P3 C301 -164.1(2) . . . . ?
C32 Os3 P3 C4 -115.3(3) . . . . ?
C33 Os3 P3 C4 -24.4(3) . . . . ?
C31 Os3 P3 C4 154.9(2) . . . . ?
Os2 Os3 P3 C4 71.2(2) . . . . ?
Os1 Os3 P3 C4 63.7(2) . . . . ?
C32 Os3 P3 P2 136.7(2) . . . . ?
C33 Os3 P3 P2 -132.4(2) . . . . ?
C31 Os3 P3 P2 46.9(2) . . . . ?
Os2 Os3 P3 P2 -36.82(10) . . . . ?
Os1 Os3 P3 P2 -44.35(6) . . . . ?
C4 P3 C301 C306 153.6(6) . . . . ?
P2 P3 C301 C306 -102.1(6) . . . . ?
Os3 P3 C301 C306 18.3(7) . . . . ?
C4 P3 C301 C302 -29.7(6) . . . . ?
P2 P3 C301 C302 74.5(5) . . . . ?
Os3 P3 C301 C302 -165.1(4) . . . . ?
C306 C301 C302 C303 -1.6(10) . . . . ?
P3 C301 C302 C303 -178.2(5) . . . . ?
C301 C302 C303 C304 0.9(11) . . . . ?
C302 C303 C304 C305 0.3(15) . . . . ?
C303 C304 C305 C306 -0.8(17) . . . . ?
C302 C301 C306 C305 1.1(12) . . . . ?
P3 C301 C306 C305 177.9(7) . . . . ?
C304 C305 C306 C301 0.1(16) . . . . ?
C301 P3 C4 C5 146.5(4) . . . . ?
P2 P3 C4 C5 37.9(4) . . . . ?
Os3 P3 C4 C5 -74.5(4) . . . . ?
C301 P3 C4 C401 -36.6(5) . . . . ?
P2 P3 C4 C401 -145.2(4) . . . . ?
Os3 P3 C4 C401 102.3(4) . . . . ?
C5 C4 C401 C406 140.0(6) . . . . ?
P3 C4 C401 C406 -36.5(7) . . . . ?
C5 C4 C401 C402 -44.3(8) . . . . ?
P3 C4 C401 C402 139.2(5) . . . . ?
C406 C401 C402 C403 -0.7(10) . . . . ?
C4 C401 C402 C403 -176.5(6) . . . . ?
C401 C402 C403 C404 0.3(11) . . . . ?
C402 C403 C404 C405 -0.3(12) . . . . ?
C403 C404 C405 C406 0.9(12) . . . . ?
C402 C401 C406 C405 1.3(9) . . . . ?
C4 C401 C406 C405 177.0(6) . . . . ?
C404 C405 C406 C401 -1.4(11) . . . . ?
C401 C4 C5 C501 -9.3(9) . . . . ?
P3 C4 C5 C501 167.3(4) . . . . ?
C401 C4 C5 P1 -179.4(4) . . . . ?
P3 C4 C5 P1 -2.8(5) . . . . ?
C101 P1 C5 C4 -149.6(4) . . . . ?
P2 P1 C5 C4 -33.9(4) . . . . ?
Os1 P1 C5 C4 78.8(4) . . . . ?
C101 P1 C5 C501 39.6(5) . . . . ?
P2 P1 C5 C501 155.3(4) . . . . ?
Os1 P1 C5 C501 -92.0(4) . . . . ?
C4 C5 C501 C502 118.5(7) . . . . ?
P1 C5 C501 C502 -71.7(7) . . . . ?
C4 C5 C501 C506 -60.9(8) . . . . ?
P1 C5 C501 C506 108.9(6) . . . . ?
C506 C501 C502 C503 0.1(10) . . . . ?
C5 C501 C502 C503 -179.3(6) . . . . ?
C501 C502 C503 C504 -1.3(12) . . . . ?
C502 C503 C504 C505 1.0(13) . . . . ?
C503 C504 C505 C506 0.4(13) . . . . ?
C504 C505 C506 C501 -1.5(11) . . . . ?
C502 C501 C506 C505 1.3(10) . . . . ?
C5 C501 C506 C505 -179.3(6) . . . . ?
